data_1560435
loop_
_publ_author_name
'Banihashemi, Fateme'
'Bu, Guanhong'
'Thaker, Amar'
'Williams, Dewight'
'Lin, Jerry Y S'
'Nannenga, Brent L'

_publ_section_title
;
 Beam-sensitive metal-organic framework structure determination by
 microcrystal electron diffraction.
;
_journal_name_full Ultramicroscopy
_journal_page_first 113048
_journal_paper_doi 10.1016/j.ultramic.2020.113048
_journal_volume 216
_journal_year 2020
_chemical_formula_sum 'C96 H120 N48 Zn12'
_chemical_formula_weight 2730.91
_space_group_crystal_system cubic
_space_group_IT_number 217
_space_group_name_Hall 'I -4 2 3'
_space_group_name_H-M_alt 'I -4 3 m'
_atom_sites_solution_hydrogens geom
_audit_creation_method SHELXL-2018/3
_cell_angle_alpha 90.00(3)
_cell_angle_beta 90.00(3)
_cell_angle_gamma 90.00(3)
_cell_formula_units_Z 1
_cell_length_a 16.880(3)
_cell_length_b 16.880(3)
_cell_length_c 16.880(3)
_cell_measurement_temperature 293(2)
_cell_volume 4809.7(15)
_computing_structure_refinement 'SHELXL-2018/3 (Sheldrick, 2018)'
_computing_structure_solution 'SHELXT 2018/2 (Sheldrick, 2018)'
_diffrn_ambient_temperature 293(2)
_diffrn_measured_fraction_theta_full 0.998
_diffrn_measured_fraction_theta_max 0.990
_diffrn_radiation_wavelength 1.000
_diffrn_reflns_av_R_equivalents 0.3206
_diffrn_reflns_av_unetI/netI 0.2108
_diffrn_reflns_Laue_measured_fraction_full 0.998
_diffrn_reflns_Laue_measured_fraction_max 0.990
_diffrn_reflns_limit_h_max 18
_diffrn_reflns_limit_h_min -18
_diffrn_reflns_limit_k_max 19
_diffrn_reflns_limit_k_min -19
_diffrn_reflns_limit_l_max 18
_diffrn_reflns_limit_l_min -19
_diffrn_reflns_number 7484
_diffrn_reflns_point_group_measured_fraction_full 0.997
_diffrn_reflns_point_group_measured_fraction_max 0.988
_diffrn_reflns_theta_full 34.949
_diffrn_reflns_theta_max 34.949
_diffrn_reflns_theta_min 3.396
_exptl_absorpt_coefficient_mu 0.000
_exptl_crystal_density_diffrn 0.943
_exptl_crystal_F_000 483
_refine_diff_density_max 0.105
_refine_diff_density_min -0.274
_refine_diff_density_rms 0.033
_refine_ls_abs_structure_details
;
 All f" are zero, so absolute structure could not be determined
;
_refine_ls_extinction_coef 0.07(3)
_refine_ls_extinction_expression Fc^*^=kFc[1+0.001xFc^2^\l^3^/sin(2\q)]^-1/4^
_refine_ls_extinction_method 'SHELXL-2018/3 (Sheldrick 2018)'
_refine_ls_goodness_of_fit_ref 1.011
_refine_ls_hydrogen_treatment constr
_refine_ls_matrix_type full
_refine_ls_number_parameters 35
_refine_ls_number_reflns 738
_refine_ls_number_restraints 0
_refine_ls_restrained_S_all 1.011
_refine_ls_R_factor_all 0.1779
_refine_ls_R_factor_gt 0.1348
_refine_ls_shift/su_max 0.001
_refine_ls_shift/su_mean 0.000
_refine_ls_structure_factor_coef Fsqd
_refine_ls_weighting_details 'w=1/[\s^2^(Fo^2^)+(0.1649P)^2^] where P=(Fo^2^+2Fc^2^)/3'
_refine_ls_weighting_scheme calc
_refine_ls_wR_factor_gt 0.3253
_refine_ls_wR_factor_ref 0.3411
_reflns_Friedel_coverage 0.791
_reflns_Friedel_fraction_full 0.997
_reflns_Friedel_fraction_max 0.985
_reflns_number_gt 342
_reflns_number_total 738
_reflns_threshold_expression 'I > 2\s(I)'
_cod_data_source_file 02-211_a.cif
_cod_data_source_block 02-211_a
_cod_original_cell_volume 4810(3)
_cod_database_code 1560435
_shelx_shelxl_version_number 2018/3
_shelx_space_group_comment
;
The symmetry employed for this shelxl refinement is uniquely defined
by the following loop, which should always be used as a source of
symmetry information in preference to the above space-group names.
They are only intended as comments.
;

loop_
_space_group_symop_operation_xyz
'x, y, z'
'-x, -y, z'
'-x, y, -z'
'x, -y, -z'
'z, x, y'
'z, -x, -y'
'-z, -x, y'
'-z, x, -y'
'y, z, x'
'-y, z, -x'
'y, -z, -x'
'-y, -z, x'
'y, x, z'
'-y, -x, z'
'y, -x, -z'
'-y, x, -z'
'x, z, y'
'-x, z, -y'
'-x, -z, y'
'x, -z, -y'
'z, y, x'
'z, -y, -x'
'-z, y, -x'
'-z, -y, x'
'x+1/2, y+1/2, z+1/2'
'-x+1/2, -y+1/2, z+1/2'
'-x+1/2, y+1/2, -z+1/2'
'x+1/2, -y+1/2, -z+1/2'
'z+1/2, x+1/2, y+1/2'
'z+1/2, -x+1/2, -y+1/2'
'-z+1/2, -x+1/2, y+1/2'
'-z+1/2, x+1/2, -y+1/2'
'y+1/2, z+1/2, x+1/2'
'-y+1/2, z+1/2, -x+1/2'
'y+1/2, -z+1/2, -x+1/2'
'-y+1/2, -z+1/2, x+1/2'
'y+1/2, x+1/2, z+1/2'
'-y+1/2, -x+1/2, z+1/2'
'y+1/2, -x+1/2, -z+1/2'
'-y+1/2, x+1/2, -z+1/2'
'x+1/2, z+1/2, y+1/2'
'-x+1/2, z+1/2, -y+1/2'
'-x+1/2, -z+1/2, y+1/2'
'x+1/2, -z+1/2, -y+1/2'
'z+1/2, y+1/2, x+1/2'
'z+1/2, -y+1/2, -x+1/2'
'-z+1/2, y+1/2, -x+1/2'
'-z+1/2, -y+1/2, x+1/2'

loop_
_atom_site_label
_atom_site_type_symbol
_atom_site_fract_x
_atom_site_fract_y
_atom_site_fract_z
_atom_site_U_iso_or_equiv
_atom_site_adp_type
_atom_site_occupancy
_atom_site_site_symmetry_order
_atom_site_calc_flag
_atom_site_refinement_flags_posn
_atom_site_refinement_flags_adp
_atom_site_refinement_flags_occupancy
_atom_site_disorder_assembly
_atom_site_disorder_group
Zn1 Zn 0.750000 0.500000 1.000000 0.072(3) Uani 1 4 d S T P . .
C1 C 0.6221(7) 0.3779(7) 1.0076(13) 0.086(6) Uani 1 2 d S T P . .
N1 N 0.6806(7) 0.4070(8) 0.9694(7) 0.082(4) Uani 1 1 d . . . . .
C2 C 0.6835(10) 0.3727(8) 0.9003(9) 0.110(5) Uani 1 1 d . . . . .
H1 H 0.717916 0.384863 0.858987 0.132 Uiso 1 1 calc R U . . .
C3 C 0.5948(9) 0.4052(9) 1.0842(12) 0.106(7) Uani 1 2 d S T P . .
H2A H 0.544104 0.430361 1.078378 0.160 Uiso 0.5 1 calc R U P . .
H2B H 0.632123 0.442480 1.105416 0.160 Uiso 0.5 1 calc R U P . .
H2C H 0.590037 0.360896 1.119486 0.160 Uiso 0.5 1 calc R U P . .

loop_
_atom_site_aniso_label
_atom_site_aniso_U_11
_atom_site_aniso_U_22
_atom_site_aniso_U_33
_atom_site_aniso_U_23
_atom_site_aniso_U_13
_atom_site_aniso_U_12
Zn1 0.062(5) 0.077(4) 0.077(4) 0.000 0.000 0.000
C1 0.090(8) 0.090(8) 0.077(12) -0.020(8) 0.020(8) -0.026(11)
N1 0.102(9) 0.094(9) 0.050(8) 0.005(6) 0.003(6) -0.015(7)
C2 0.136(12) 0.122(10) 0.071(9) -0.014(8) 0.024(8) -0.027(9)
C3 0.113(10) 0.113(10) 0.093(14) -0.020(9) 0.020(9) -0.010(13)

loop_
_atom_type_symbol
_atom_type_description
_atom_type_scat_dispersion_real
_atom_type_scat_dispersion_imag
_atom_type_scat_source
H H 0.0000 0.0000 'International Tables Vol C Tables 4.2.6.8 and 6.1.1.4'
C C 0.0000 0.0000 'International Tables Vol C Tables 4.2.6.8 and 6.1.1.4'
N N 0.0000 0.0000 'International Tables Vol C Tables 4.2.6.8 and 6.1.1.4'
Zn Zn 0.0000 0.0000 'International Tables Vol C Tables 4.2.6.8 and 6.1.1.4'

loop_
_geom_angle_atom_site_label_1
_geom_angle_atom_site_label_2
_geom_angle_atom_site_label_3
_geom_angle
_geom_angle_site_symmetry_1
_geom_angle_site_symmetry_3
N1 Zn1 N1 109.5(4) 42_646 4_567
N1 Zn1 N1 109.3(7) 42_646 43_665
N1 Zn1 N1 109.5(4) 4_567 43_665
N1 Zn1 N1 109.5(4) 42_646 .
N1 Zn1 N1 109.3(7) 4_567 .
N1 Zn1 N1 109.5(4) 43_665 .
N1 C1 N1 109.9(19) . 14_665
N1 C1 C3 125.0(9) . .
N1 C1 C3 125.0(9) 14_665 .
C1 N1 C2 108.1(15) . .
C1 N1 Zn1 128.1(10) . .
C2 N1 Zn1 123.4(10) . .
N1 C2 C2 106.7(9) . 14_665

loop_
_geom_bond_atom_site_label_1
_geom_bond_atom_site_label_2
_geom_bond_distance
_geom_bond_site_symmetry_2
Zn1 N1 2.026(13) 42_646
Zn1 N1 2.026(13) 4_567
Zn1 N1 2.026(13) 43_665
Zn1 N1 2.026(13) .
C1 N1 1.277(13) .
C1 N1 1.277(13) 14_665
C1 C3 1.45(2) .
N1 C2 1.303(15) .
C2 C2 1.34(3) 14_665
